data_4101725
loop_
_publ_author_name
'Shi, F. N.'
'Cunha-Silva, L.'
'Ferreira, R. A. Sa'
'Mafra, L.'
'Trindade, T.'
'Carlos, L. D.'
'Paz, F. A. Almeida'
'Rocha, J.'

_publ_section_title
;
 Interconvertable modular framework and layered lanthanide(III)-etidronic
 acid coordination polymers.
;
_journal_issue 1
_journal_name_full 'Journal of the American Chemical Society'
_journal_page_first 150
_journal_page_last 167
_journal_paper_doi 10.1021/ja074119k
_journal_volume 130
_journal_year 2008
_chemical_formula_moiety '2(C2 H5.5 Ce Na2 O8.50 P2)'
_chemical_formula_sum 'C4 H11 Ce2 Na4 O17 P4'
_chemical_formula_weight 827.21
_chemical_name_systematic
; 
 ? 
;
_space_group_IT_number 62
_symmetry_cell_setting orthorhombic
_symmetry_space_group_name_Hall '-P 2ac 2n'
_symmetry_space_group_name_H-M 'P n m a'
_atom_sites_solution_hydrogens geom
_atom_sites_solution_primary direct
_atom_sites_solution_secondary difmap
_audit_creation_date '12 April 2007'
_audit_creation_method 'SHELXTL, manual editing plus enCIFer'
_cell_angle_alpha 90.00
_cell_angle_beta 90.00
_cell_angle_gamma 90.00
_cell_formula_units_Z 2
_cell_length_a 10.6825(2)
_cell_length_b 8.8219(2)
_cell_length_c 10.4567(2)
_cell_measurement_reflns_used 8711
_cell_measurement_temperature 150(2)
_cell_measurement_theta_max 29.13
_cell_measurement_theta_min 2.73
_cell_volume 985.44(3)
_computing_cell_refinement 'BRUKER SMART'
_computing_data_collection 'BRUKER SMART'
_computing_data_reduction 'BRUKER SAINT'
_computing_molecular_graphics 'SHELXTL (Bruker 2001)'
_computing_publication_material 'SHELXTL (Bruker 2001)'
_computing_structure_refinement 'SHELXL-97 (Sheldrick, 1997)'
_computing_structure_solution 'SHELXS-97 (Sheldrick, 1990)'
_diffrn_ambient_temperature 175(2)
_diffrn_measured_fraction_theta_full 0.998
_diffrn_measured_fraction_theta_max 0.998
_diffrn_measurement_device_type 'Bruker X8 Kappa CCD APEX II'
_diffrn_measurement_method 'Thin-slice \w and \f scans'
_diffrn_radiation_monochromator graphite
_diffrn_radiation_source 'fine-focus sealed tube'
_diffrn_radiation_type MoK\a
_diffrn_radiation_wavelength 0.71073
_diffrn_reflns_av_R_equivalents 0.0267
_diffrn_reflns_av_sigmaI/netI 0.0078
_diffrn_reflns_limit_h_max 12
_diffrn_reflns_limit_h_min -12
_diffrn_reflns_limit_k_max 10
_diffrn_reflns_limit_k_min -10
_diffrn_reflns_limit_l_max 12
_diffrn_reflns_limit_l_min -12
_diffrn_reflns_number 28064
_diffrn_reflns_theta_full 25.34
_diffrn_reflns_theta_max 25.34
_diffrn_reflns_theta_min 3.57
_exptl_absorpt_coefficient_mu 5.055
_exptl_absorpt_correction_T_max 0.5379
_exptl_absorpt_correction_T_min 0.4313
_exptl_absorpt_correction_type multi-scan
_exptl_absorpt_process_details
; 
SADABS (Sheldrick, 1997)
;
_exptl_crystal_colour colourless
_exptl_crystal_density_diffrn 2.788
_exptl_crystal_density_method 'not measured'
_exptl_crystal_description prism
_exptl_crystal_F_000 782
_exptl_crystal_size_max 0.20
_exptl_crystal_size_mid 0.18
_exptl_crystal_size_min 0.14
_refine_diff_density_max 0.567
_refine_diff_density_min -0.902
_refine_diff_density_rms 0.127
_refine_ls_extinction_method none
_refine_ls_goodness_of_fit_ref 1.366
_refine_ls_hydrogen_treatment mixed
_refine_ls_matrix_type full
_refine_ls_number_parameters 107
_refine_ls_number_reflns 965
_refine_ls_number_restraints 2
_refine_ls_restrained_S_all 1.365
_refine_ls_R_factor_all 0.0228
_refine_ls_R_factor_gt 0.0223
_refine_ls_shift/su_max 0.000
_refine_ls_shift/su_mean 0.000
_refine_ls_structure_factor_coef Fsqd
_refine_ls_weighting_details 'calc w=1/[\s^2^(Fo^2^)+(0.0000P)^2^+7.6482P] where P=(Fo^2^+2Fc^2^)/3'
_refine_ls_weighting_scheme calc
_refine_ls_wR_factor_gt 0.0526
_refine_ls_wR_factor_ref 0.0528
_reflns_number_gt 950
_reflns_number_total 965
_reflns_threshold_expression >2sigma(I)
_cod_data_source_file ja074119ksi20070619_034451.cif
_cod_data_source_block 1c
_cod_depositor_comments
;
The following automatic conversions were performed:

'_symmetry_cell_setting' value 'Orthorhombic' changed to
'orthorhombic' according to the built-in table from CIF Core
dictionary named 'cif_core.dic' version 2.4.1 from 2010-06-29.

Automatic conversion script
Id: cif_fix_values 1673 2011-04-08 12:14:43Z adriana 
;
_cod_database_code 4101725

loop_
_symmetry_equiv_pos_as_xyz
'x, y, z'
'-x+1/2, -y, z+1/2'
'x+1/2, -y+1/2, -z+1/2'
'-x, y+1/2, -z'
'-x, -y, -z'
'x-1/2, y, -z-1/2'
'-x-1/2, y-1/2, z-1/2'
'x, -y-1/2, z'

loop_
_atom_site_label
_atom_site_type_symbol
_atom_site_fract_x
_atom_site_fract_y
_atom_site_fract_z
_atom_site_U_iso_or_equiv
_atom_site_adp_type
_atom_site_occupancy
_atom_site_symmetry_multiplicity
_atom_site_calc_flag
_atom_site_refinement_flags
_atom_site_disorder_assembly
_atom_site_disorder_group
Ce1 Ce 0.35759(3) 0.2500 0.38553(3) 0.00695(12) Uani 1 2 d S . .
O1W O 0.1147(5) 0.2500 0.4204(6) 0.062(3) Uani 1 2 d SD . .
P1 P 0.16247(11) 0.07669(14) 0.12658(11) 0.0131(3) Uani 1 1 d . . .
O1 O 0.2661(3) 0.0833(4) 0.2251(3) 0.0217(8) Uani 1 1 d . . .
O2 O 0.1811(3) -0.0567(4) 0.0381(4) 0.0285(9) Uani 1 1 d . . .
O3 O 0.0317(3) 0.0800(4) 0.1853(3) 0.0216(8) Uani 1 1 d . . .
O4 O 0.0554(4) 0.2500 -0.0464(4) 0.0178(11) Uani 1 2 d S . .
C1 C 0.1713(6) 0.2500 0.0288(6) 0.0146(14) Uani 1 2 d S . .
C2 C 0.2848(7) 0.2500 -0.0589(7) 0.032(2) Uani 1 2 d S . .
H2A H 0.3613 0.2500 -0.0072 0.048 Uiso 1 2 calc SR . .
H2B H 0.2831 0.3407 -0.1129 0.048 Uiso 0.50 1 calc PR . .
H2C H 0.2831 0.1593 -0.1129 0.048 Uiso 0.50 1 calc PR . .
Na1 Na 0.430(3) 0.849(3) 0.177(3) 0.071(6) Uani 0.33 1 d P . .
Na2 Na 0.4267(11) 0.8819(12) 0.2402(10) 0.037(2) Uani 0.33 1 d P . .
Na3 Na 0.421(2) 0.9083(19) 0.144(2) 0.053(4) Uani 0.34 1 d P . .
O2W O 0.4659(14) 0.9654(17) 0.0138(15) 0.027(4) Uani 0.25 1 d P . .
H1 H 0.068(3) 0.1622(6) 0.441(6) 0.041 Uiso 1 1 d D . .

loop_
_atom_site_aniso_label
_atom_site_aniso_U_11
_atom_site_aniso_U_22
_atom_site_aniso_U_33
_atom_site_aniso_U_23
_atom_site_aniso_U_13
_atom_site_aniso_U_12
Ce1 0.00699(18) 0.00720(18) 0.00666(18) 0.000 -0.00021(14) 0.000
O1W 0.013(3) 0.154(8) 0.019(3) 0.000 0.001(2) 0.000
P1 0.0088(6) 0.0161(6) 0.0145(6) -0.0076(5) -0.0038(5) 0.0031(5)
O1 0.0254(18) 0.0108(16) 0.029(2) -0.0035(15) -0.0189(16) 0.0026(15)
O2 0.0223(19) 0.027(2) 0.037(2) -0.0218(18) 0.0020(17) -0.0057(17)
O3 0.0146(17) 0.027(2) 0.0230(18) 0.0115(17) 0.0084(14) 0.0089(15)
O4 0.010(2) 0.032(3) 0.012(2) 0.000 -0.0042(19) 0.000
C1 0.007(3) 0.029(4) 0.008(3) 0.000 -0.003(3) 0.000
C2 0.013(4) 0.066(6) 0.017(4) 0.000 0.004(3) 0.000
Na1 0.046(7) 0.080(15) 0.087(19) -0.028(13) -0.006(10) -0.002(11)
Na2 0.045(5) 0.032(6) 0.035(6) 0.004(5) -0.009(5) -0.003(4)
Na3 0.050(7) 0.057(10) 0.052(10) -0.009(7) 0.010(6) -0.001(7)
O2W 0.032(10) 0.024(9) 0.026(8) -0.008(8) 0.004(7) 0.005(7)

loop_
_atom_type_symbol
_atom_type_description
_atom_type_scat_dispersion_real
_atom_type_scat_dispersion_imag
_atom_type_scat_source
C C 0.0033 0.0016 'International Tables Vol C Tables 4.2.6.8 and 6.1.1.4'
H H 0.0000 0.0000 'International Tables Vol C Tables 4.2.6.8 and 6.1.1.4'
O O 0.0106 0.0060 'International Tables Vol C Tables 4.2.6.8 and 6.1.1.4'
Na Na 0.0362 0.0249 'International Tables Vol C Tables 4.2.6.8 and 6.1.1.4'
P P 0.1023 0.0942 'International Tables Vol C Tables 4.2.6.8 and 6.1.1.4'
Ce Ce -0.2486 2.6331 'International Tables Vol C Tables 4.2.6.8 and 6.1.1.4'

loop_
_geom_angle_atom_site_label_1
_geom_angle_atom_site_label_2
_geom_angle_atom_site_label_3
_geom_angle
_geom_angle_site_symmetry_1
_geom_angle_site_symmetry_3
_geom_angle_publ_flag
O2 Ce1 O2 91.9(2) 7_666 2 ?
O2 Ce1 O1 145.87(12) 7_666 . ?
O2 Ce1 O1 87.69(13) 2 . ?
O2 Ce1 O1 87.69(13) 7_666 8_565 ?
O2 Ce1 O1 145.87(12) 2 8_565 ?
O1 Ce1 O1 74.28(16) . 8_565 ?
O2 Ce1 O3 84.12(13) 7_666 3 ?
O2 Ce1 O3 139.45(11) 2 3 ?
O1 Ce1 O3 117.15(12) . 3 ?
O1 Ce1 O3 74.46(11) 8_565 3 ?
O2 Ce1 O3 139.45(11) 7_666 6_656 ?
O2 Ce1 O3 84.12(13) 2 6_656 ?
O1 Ce1 O3 74.46(11) . 6_656 ?
O1 Ce1 O3 117.15(12) 8_565 6_656 ?
O3 Ce1 O3 73.70(17) 3 6_656 ?
O2 Ce1 O1W 74.58(13) 7_666 . ?
O2 Ce1 O1W 74.58(13) 2 . ?
O1 Ce1 O1W 72.45(14) . . ?
O1 Ce1 O1W 72.45(14) 8_565 . ?
O3 Ce1 O1W 141.02(9) 3 . ?
O3 Ce1 O1W 141.02(9) 6_656 . ?
O2 Ce1 O4 73.56(11) 7_666 6_656 ?
O2 Ce1 O4 73.56(11) 2 6_656 ?
O1 Ce1 O4 137.98(9) . 6_656 ?
O1 Ce1 O4 137.98(9) 8_565 6_656 ?
O3 Ce1 O4 66.60(10) 3 6_656 ?
O3 Ce1 O4 66.60(10) 6_656 6_656 ?
O1W Ce1 O4 133.48(17) . 6_656 ?
O2 Ce1 Na2 162.22(19) 7_666 1_545 ?
O2 Ce1 Na2 71.13(19) 2 1_545 ?
O1 Ce1 Na2 42.2(2) . 1_545 ?
O1 Ce1 Na2 109.31(19) 8_565 1_545 ?
O3 Ce1 Na2 105.0(2) 3 1_545 ?
O3 Ce1 Na2 36.4(2) 6_656 1_545 ?
O1W Ce1 Na2 104.92(19) . 1_545 ?
O4 Ce1 Na2 95.78(19) 6_656 1_545 ?
O2 Ce1 Na2 71.13(19) 7_666 8_575 ?
O2 Ce1 Na2 162.22(19) 2 8_575 ?
O1 Ce1 Na2 109.31(19) . 8_575 ?
O1 Ce1 Na2 42.2(2) 8_565 8_575 ?
O3 Ce1 Na2 36.4(2) 3 8_575 ?
O3 Ce1 Na2 105.0(2) 6_656 8_575 ?
O1W Ce1 Na2 104.92(19) . 8_575 ?
O4 Ce1 Na2 95.78(19) 6_656 8_575 ?
Na2 Ce1 Na2 125.0(3) 1_545 8_575 ?
O2 Ce1 Na3 176.9(3) 7_666 1_545 ?
O2 Ce1 Na3 85.0(3) 2 1_545 ?
O1 Ce1 Na3 34.5(3) . 1_545 ?
O1 Ce1 Na3 95.0(3) 8_565 1_545 ?
O3 Ce1 Na3 98.0(3) 3 1_545 ?
O3 Ce1 Na3 40.0(3) 6_656 1_545 ?
O1W Ce1 Na3 104.8(3) . 1_545 ?
O4 Ce1 Na3 105.2(3) 6_656 1_545 ?
Na2 Ce1 Na3 14.8(3) 1_545 1_545 ?
Na2 Ce1 Na3 111.9(3) 8_575 1_545 ?
O2 Ce1 Na3 85.0(3) 7_666 8_575 ?
O2 Ce1 Na3 176.9(3) 2 8_575 ?
O1 Ce1 Na3 95.0(3) . 8_575 ?
O1 Ce1 Na3 34.5(3) 8_565 8_575 ?
O3 Ce1 Na3 40.0(3) 3 8_575 ?
O3 Ce1 Na3 98.0(3) 6_656 8_575 ?
O1W Ce1 Na3 104.8(3) . 8_575 ?
O4 Ce1 Na3 105.2(3) 6_656 8_575 ?
Na2 Ce1 Na3 111.9(3) 1_545 8_575 ?
Na2 Ce1 Na3 14.8(3) 8_575 8_575 ?
Na3 Ce1 Na3 98.0(5) 1_545 8_575 ?
Ce1 O1W Na3 104.8(5) . 2_565 ?
Na3 O1W Na3 61.1(6) 7_656 2_565 ?
Ce1 O1W Na1 107.2(6) . 7_656 ?
Na3 O1W Na1 48.3(6) 2_565 7_656 ?
Ce1 O1W Na1 107.2(6) . 2_565 ?
Ce1 O1W H1 123.6(17) . . ?
Na3 O1W H1 99(3) 7_656 . ?
Na3 O1W H1 47(4) 2_565 . ?
Na1 O1W H1 87(3) 7_656 . ?
Na1 O1W H1 56(4) 2_565 . ?
O2 P1 O1 110.5(2) . . ?
O2 P1 O3 112.4(2) . . ?
O1 P1 O3 113.3(2) . . ?
O2 P1 C1 107.5(2) . . ?
O1 P1 C1 108.0(2) . . ?
O3 P1 C1 104.7(2) . . ?
O2 P1 Na3 63.3(5) . 1_545 ?
O1 P1 Na3 48.5(5) . 1_545 ?
O3 P1 Na3 142.3(4) . 1_545 ?
C1 P1 Na3 112.3(4) . 1_545 ?
O2 P1 Na2 87.3(2) . 6_546 ?
O1 P1 Na2 106.7(2) . 6_546 ?
C1 P1 Na2 134.0(3) . 6_546 ?
Na3 P1 Na2 113.2(4) 1_545 6_546 ?
P1 O1 Na3 103.6(6) . 1_545 ?
P1 O1 Ce1 141.8(2) . . ?
Na3 O1 Ce1 110.8(6) 1_545 . ?
P1 O1 Na2 121.5(3) . 1_545 ?
Ce1 O1 Na2 96.4(3) . 1_545 ?
P1 O1 Na1 108.1(6) . 1_545 ?
Ce1 O1 Na1 109.0(6) . 1_545 ?
P1 O2 Ce1 161.7(2) . 2_554 ?
P1 O2 Na3 88.0(5) . 1_545 ?
Ce1 O2 Na3 110.1(5) 2_554 1_545 ?
P1 O3 Na2 126.1(4) . 6_546 ?
P1 O3 Ce1 124.93(19) . 6_556 ?
Na2 O3 Ce1 101.6(3) 6_546 6_556 ?
P1 O3 Na3 132.5(5) . 6_546 ?
Ce1 O3 Na3 102.3(5) 6_556 6_546 ?
P1 O3 Na1 124.4(6) . 6_546 ?
Ce1 O3 Na1 108.0(6) 6_556 6_546 ?
C1 O4 Na2 114.2(4) . 2_564 ?
C1 O4 Na2 114.2(4) . 7_655 ?
Na2 O4 Na2 54.9(5) 2_564 7_655 ?
C1 O4 Ce1 109.0(3) . 6_556 ?
Na2 O4 Ce1 127.6(3) 2_564 6_556 ?
Na2 O4 Ce1 127.6(3) 7_655 6_556 ?
O4 C1 C2 110.5(5) . . ?
O4 C1 P1 104.8(3) . 8_565 ?
C2 C1 P1 112.1(3) . 8_565 ?
O4 C1 P1 104.8(3) . . ?
C2 C1 P1 112.1(3) . . ?
P1 C1 P1 112.2(3) 8_565 . ?
C1 C2 H2A 109.5 . . ?
C1 C2 H2B 109.5 . . ?
H2A C2 H2B 109.5 . . ?
C1 C2 H2C 109.5 . . ?
H2A C2 H2C 109.5 . . ?
H2B C2 H2C 109.5 . . ?
Na3 Na1 Na2 99(6) . . ?
Na3 Na1 Na1 145(5) . 8_575 ?
Na2 Na1 Na1 114(2) . 8_575 ?
Na3 Na1 O2W 32(4) . . ?
Na2 Na1 O2W 125(3) . . ?
Na1 Na1 O2W 120.5(9) 8_575 . ?
Na3 Na1 Na2 162(5) . 8_575 ?
Na2 Na1 Na2 96(3) . 8_575 ?
Na1 Na1 Na2 18.1(8) 8_575 8_575 ?
O2W Na1 Na2 138.2(16) . 8_575 ?
Na3 Na1 Na3 136(6) . 8_575 ?
Na2 Na1 Na3 122(3) . 8_575 ?
Na1 Na1 Na3 9.1(12) 8_575 8_575 ?
O2W Na1 Na3 112(2) . 8_575 ?
Na2 Na1 Na3 26.8(6) 8_575 8_575 ?
Na3 Na1 O3 75(5) . 6_666 ?
Na2 Na1 O3 40(2) . 6_666 ?
Na1 Na1 O3 138.5(5) 8_575 6_666 ?
O2W Na1 O3 89.4(10) . 6_666 ?
Na2 Na1 O3 123.6(12) 8_575 6_666 ?
Na3 Na1 O3 146.8(15) 8_575 6_666 ?
Na3 Na1 O1 52(4) . 1_565 ?
Na2 Na1 O1 60(2) . 1_565 ?
Na1 Na1 O1 138.7(6) 8_575 1_565 ?
O2W Na1 O1 83.9(9) . 1_565 ?
Na2 Na1 O1 130.3(14) 8_575 1_565 ?
Na3 Na1 O1 138.0(17) 8_575 1_565 ?
O3 Na1 O1 66.1(6) 6_666 1_565 ?
Na3 Na1 O2W 36(4) . 5_675 ?
Na2 Na1 O2W 116(3) . 5_675 ?
Na1 Na1 O2W 125.7(7) 8_575 5_675 ?
O2W Na1 O2W 14.7(8) . 5_675 ?
Na2 Na1 O2W 141.3(14) 8_575 5_675 ?
Na3 Na1 O2W 119.0(18) 8_575 5_675 ?
O3 Na1 O2W 77.3(7) 6_666 5_675 ?
O1 Na1 O2W 86.8(7) 1_565 5_675 ?
Na3 Na1 O1W 73(5) . 2_564 ?
Na2 Na1 O1W 167(3) . 2_564 ?
Na1 Na1 O1W 72.3(5) 8_575 2_564 ?
O2W Na1 O1W 53.0(8) . 2_564 ?
Na2 Na1 O1W 89.9(8) 8_575 2_564 ?
Na3 Na1 O1W 63.2(13) 8_575 2_564 ?
O3 Na1 O1W 142.3(10) 6_666 2_564 ?
O1 Na1 O1W 107.2(8) 1_565 2_564 ?
O2W Na1 O1W 65.1(7) 5_675 2_564 ?
Na1 Na2 Na3 37(3) . . ?
Na1 Na2 Na1 48(2) . 8_575 ?
Na3 Na2 Na1 85.0(8) . 8_575 ?
Na1 Na2 O3 128(3) . 6_666 ?
Na3 Na2 O3 101.3(13) . 6_666 ?
Na1 Na2 O3 148.2(11) 8_575 6_666 ?
Na1 Na2 Na2 66(2) . 8_575 ?
Na3 Na2 Na2 102.9(12) . 8_575 ?
Na1 Na2 Na2 18.1(8) 8_575 8_575 ?
O3 Na2 Na2 142.0(3) 6_666 8_575 ?
Na1 Na2 O1 105(3) . 1_565 ?
Na3 Na2 O1 74.6(12) . 1_565 ?
Na1 Na2 O1 132.3(10) 8_575 1_565 ?
O3 Na2 O1 78.9(4) 6_666 1_565 ?
Na2 Na2 O1 135.9(3) 8_575 1_565 ?
Na1 Na2 O2W 41(2) . . ?
Na3 Na2 O2W 13.7(13) . . ?
Na1 Na2 O2W 89.1(8) 8_575 . ?
O3 Na2 O2W 90.9(5) 6_666 . ?
Na2 Na2 O2W 107.0(4) 8_575 . ?
O1 Na2 O2W 81.1(5) 1_565 . ?
Na1 Na2 O4 128(3) . 2_565 ?
Na3 Na2 O4 165.4(13) . 2_565 ?
Na1 Na2 O4 80.5(9) 8_575 2_565 ?
O3 Na2 O4 90.8(4) 6_666 2_565 ?
Na2 Na2 O4 62.5(2) 8_575 2_565 ?
O1 Na2 O4 116.1(4) 1_565 2_565 ?
O2W Na2 O4 162.7(6) . 2_565 ?
Na1 Na2 Na3 45(2) . 8_575 ?
Na3 Na2 Na3 81.3(17) . 8_575 ?
Na1 Na2 Na3 4.1(12) 8_575 8_575 ?
O3 Na2 Na3 150.8(7) 6_666 8_575 ?
Na2 Na2 Na3 21.6(7) 8_575 8_575 ?
O1 Na2 Na3 128.9(7) 1_565 8_575 ?
O2W Na2 Na3 86.0(8) . 8_575 ?
O4 Na2 Na3 84.1(7) 2_565 8_575 ?
Na1 Na2 P1 123(3) . 6_666 ?
Na3 Na2 P1 109.6(13) . 6_666 ?
Na1 Na2 P1 127.2(10) 8_575 6_666 ?
O3 Na2 P1 21.59(16) 6_666 6_666 ?
Na2 Na2 P1 120.85(19) 8_575 6_666 ?
O1 Na2 P1 100.3(3) 1_565 6_666 ?
O2W Na2 P1 96.7(5) . 6_666 ?
O4 Na2 P1 79.2(3) 2_565 6_666 ?
Na3 Na2 P1 130.3(6) 8_575 6_666 ?
Na1 Na2 Ce1 138(3) . 1_565 ?
Na3 Na2 Ce1 101.1(12) . 1_565 ?
Na1 Na2 Ce1 167.2(11) 8_575 1_565 ?
O3 Na2 Ce1 42.0(2) 6_666 1_565 ?
Na2 Na2 Ce1 152.52(17) 8_575 1_565 ?
O1 Na2 Ce1 41.38(18) 1_565 1_565 ?
O2W Na2 Ce1 99.5(5) . 1_565 ?
O4 Na2 Ce1 93.3(3) 2_565 1_565 ?
Na3 Na2 Ce1 166.6(6) 8_575 1_565 ?
P1 Na2 Ce1 61.59(17) 6_666 1_565 ?
Na1 Na3 Na2 43(4) . . ?
Na1 Na3 O2W 135(5) . . ?
Na2 Na3 O2W 157(2) . . ?
Na1 Na3 Na1 26(4) . 8_575 ?
Na2 Na3 Na1 68.2(8) . 8_575 ?
O2W Na3 Na1 117(2) . 8_575 ?
Na1 Na3 O2W 135(5) . 5_675 ?
Na2 Na3 O2W 139.8(19) . 5_675 ?
O2W Na3 O2W 17.9(10) . 5_675 ?
Na1 Na3 O2W 124.0(17) 8_575 5_675 ?
Na1 Na3 O1 116(5) . 1_565 ?
Na2 Na3 O1 80.9(14) . 1_565 ?
O2W Na3 O1 108.6(9) . 1_565 ?
Na1 Na3 O1 127.3(16) 8_575 1_565 ?
O2W Na3 O1 107.4(7) 5_675 1_565 ?
Na1 Na3 O3 92(5) . 6_666 ?
Na2 Na3 O3 55.9(13) . 6_666 ?
O2W Na3 O3 105.9(12) . 6_666 ?
Na1 Na3 O3 116.6(13) 8_575 6_666 ?
O2W Na3 O3 88.3(8) 5_675 6_666 ?
O1 Na3 O3 72.5(7) 1_565 6_666 ?
Na1 Na3 O1W 94(5) . 2_564 ?
Na2 Na3 O1W 136.1(14) . 2_564 ?
O2W Na3 O1W 57.0(10) . 2_564 ?
Na1 Na3 O1W 68.4(12) 8_575 2_564 ?
O2W Na3 O1W 73.4(8) 5_675 2_564 ?
O1 Na3 O1W 122.0(9) 1_565 2_564 ?
O3 Na3 O1W 159.2(9) 6_666 2_564 ?
Na1 Na3 Na2 14(4) . 8_575 ?
Na2 Na3 Na2 55.5(9) . 8_575 ?
O2W Na3 Na2 128.8(14) . 8_575 ?
Na1 Na3 Na2 12.9(8) 8_575 8_575 ?
O2W Na3 Na2 133.9(10) 5_675 8_575 ?
O1 Na3 Na2 118.7(8) 1_565 8_575 ?
O3 Na3 Na2 106.0(8) 6_666 8_575 ?
O1W Na3 Na2 80.9(7) 2_564 8_575 ?
Na1 Na3 Na3 35(5) . 8_575 ?
Na2 Na3 Na3 77.1(12) . 8_575 ?
O2W Na3 Na3 109.3(10) . 8_575 ?
Na1 Na3 Na3 9.1(12) 8_575 8_575 ?
O2W Na3 Na3 118.6(6) 5_675 8_575 ?
O1 Na3 Na3 129.7(4) 1_565 8_575 ?
O3 Na3 Na3 125.2(3) 6_666 8_575 ?
O1W Na3 Na3 59.4(3) 2_564 8_575 ?
Na2 Na3 Na3 21.6(7) 8_575 8_575 ?
Na1 Na3 O2 116(5) . 1_565 ?
Na2 Na3 O2 117.5(15) . 1_565 ?
O2W Na3 O2 84.4(11) . 1_565 ?
Na1 Na3 O2 101.9(14) 8_575 1_565 ?
O2W Na3 O2 98.3(8) 5_675 1_565 ?
O1 Na3 O2 56.2(5) 1_565 1_565 ?
O3 Na3 O2 128.0(8) 6_666 1_565 ?
O1W Na3 O2 66.2(6) 2_564 1_565 ?
Na2 Na3 O2 105.5(8) 8_575 1_565 ?
Na3 Na3 O2 96.3(4) 8_575 1_565 ?
Na1 Na3 P1 124(5) . 1_565 ?
Na2 Na3 P1 102.4(14) . 1_565 ?
O2W Na3 P1 94.1(10) . 1_565 ?
Na1 Na3 P1 120.8(15) 8_575 1_565 ?
O2W Na3 P1 101.0(6) 5_675 1_565 ?
O1 Na3 P1 27.9(2) 1_565 1_565 ?
O3 Na3 P1 99.3(7) 6_666 1_565 ?
O1W Na3 P1 94.1(7) 2_564 1_565 ?
Na2 Na3 P1 118.7(7) 8_575 1_565 ?
Na3 Na3 P1 118.2(4) 8_575 1_565 ?
O2 Na3 P1 28.7(2) 1_565 1_565 ?
O2W O2W Na1 134(2) 5_675 . ?
Na3 O2W Na3 162.1(10) . 5_675 ?
Na1 O2W Na3 159.4(15) . 5_675 ?
Na1 O2W Na1 165.3(8) . 5_675 ?
Na2 O2W Na1 154.8(9) . 5_675 ?

loop_
_geom_bond_atom_site_label_1
_geom_bond_atom_site_label_2
_geom_bond_distance
_geom_bond_site_symmetry_2
_geom_bond_publ_flag
Ce1 O2 2.372(3) 7_666 ?
Ce1 O2 2.372(3) 2 ?
Ce1 O1 2.435(3) . ?
Ce1 O1 2.435(3) 8_565 ?
Ce1 O3 2.501(3) 3 ?
Ce1 O3 2.501(3) 6_656 ?
Ce1 O1W 2.620(6) . ?
Ce1 O4 2.701(5) 6_656 ?
Ce1 Na2 3.661(11) 1_545 ?
Ce1 Na2 3.661(11) 8_575 ?
Ce1 Na3 3.99(2) 1_545 ?
Ce1 Na3 3.99(2) 8_575 ?
O1W Na3 2.75(3) 7_656 ?
O1W Na3 2.75(3) 2_565 ?
O1W Na1 2.86(3) 7_656 ?
O1W Na1 2.86(3) 2_565 ?
O1W H1 0.947(10) . ?
P1 O2 1.510(4) . ?
P1 O1 1.514(3) . ?
P1 O3 1.527(3) . ?
P1 C1 1.842(4) . ?
P1 Na3 3.14(2) 1_545 ?
P1 Na2 3.352(11) 6_546 ?
O1 Na3 2.42(2) 1_545 ?
O1 Na2 2.475(12) 1_545 ?
O1 Na1 2.76(3) 1_545 ?
O2 Ce1 2.372(3) 2_554 ?
O2 Na3 2.81(2) 1_545 ?
O3 Na2 2.217(11) 6_546 ?
O3 Ce1 2.501(3) 6_556 ?
O3 Na3 2.63(3) 6_546 ?
O3 Na1 2.72(3) 6_546 ?
O4 C1 1.466(7) . ?
O4 Na2 2.523(11) 2_564 ?
O4 Na2 2.523(11) 7_655 ?
O4 Ce1 2.701(5) 6_556 ?
C1 C2 1.520(9) . ?
C1 P1 1.842(4) 8_565 ?
C2 H2A 0.9800 . ?
C2 H2B 0.9800 . ?
C2 H2C 0.9800 . ?
Na1 Na3 0.64(3) . ?
Na1 Na2 0.73(3) . ?
Na1 Na1 1.74(5) 8_575 ?
Na1 O2W 2.03(3) . ?
Na1 Na2 2.14(2) 8_575 ?
Na1 Na3 2.30(2) 8_575 ?
Na1 O3 2.72(3) 6_666 ?
Na1 O1 2.76(3) 1_565 ?
Na1 O2W 2.81(3) 5_675 ?
Na1 O1W 2.86(3) 2_564 ?
Na2 Na3 1.04(3) . ?
Na2 Na1 2.14(2) 8_575 ?
Na2 O3 2.217(11) 6_666 ?
Na2 Na2 2.33(2) 8_575 ?
Na2 O1 2.475(12) 1_565 ?
Na2 O2W 2.514(18) . ?
Na2 O4 2.523(11) 2_565 ?
Na2 Na3 2.753(18) 8_575 ?
Na2 P1 3.352(11) 6_666 ?
Na2 Ce1 3.661(11) 1_565 ?
Na3 O2W 1.52(2) . ?
Na3 Na1 2.30(2) 8_575 ?
Na3 O2W 2.33(2) 5_675 ?
Na3 O1 2.42(2) 1_565 ?
Na3 O3 2.63(3) 6_666 ?
Na3 O1W 2.75(3) 2_564 ?
Na3 Na2 2.753(18) 8_575 ?
Na3 Na3 2.79(3) 8_575 ?
Na3 O2 2.81(2) 1_565 ?
Na3 P1 3.14(2) 1_565 ?
O2W O2W 0.99(3) 5_675 ?
O2W Na3 2.33(2) 5_675 ?
O2W Na1 2.81(3) 5_675 ?

loop_
_geom_hbond_atom_site_label_D
_geom_hbond_atom_site_label_H
_geom_hbond_atom_site_label_A
_geom_hbond_distance_DH
_geom_hbond_distance_HA
_geom_hbond_distance_DA
_geom_hbond_angle_DHA
_geom_hbond_site_symmetry_A
O1W H1 O2W 0.947(10) 1.41(3) 2.303(16) 156(6) 2_565
O1W H1 O2W 0.947(10) 2.104(18) 3.050(15) 179(2) 6_546

loop_
_geom_torsion_atom_site_label_1
_geom_torsion_atom_site_label_2
_geom_torsion_atom_site_label_3
_geom_torsion_atom_site_label_4
_geom_torsion
_geom_torsion_site_symmetry_1
_geom_torsion_site_symmetry_2
_geom_torsion_site_symmetry_3
_geom_torsion_site_symmetry_4
_geom_torsion_publ_flag
O2 Ce1 O1W Na3 -16.5(3) 7_666 . . 7_656 ?
O2 Ce1 O1W Na3 80.0(3) 2 . . 7_656 ?
O1 Ce1 O1W Na3 172.4(3) . . . 7_656 ?
O1 Ce1 O1W Na3 -109.0(3) 8_565 . . 7_656 ?
O3 Ce1 O1W Na3 -75.8(4) 3 . . 7_656 ?
O3 Ce1 O1W Na3 139.3(3) 6_656 . . 7_656 ?
O4 Ce1 O1W Na3 31.7(3) 6_656 . . 7_656 ?
Na2 Ce1 O1W Na3 145.1(3) 1_545 . . 7_656 ?
Na2 Ce1 O1W Na3 -81.6(4) 8_575 . . 7_656 ?
Na3 Ce1 O1W Na3 160.4(5) 1_545 . . 7_656 ?
Na3 Ce1 O1W Na3 -96.9(2) 8_575 . . 7_656 ?
O2 Ce1 O1W Na3 -80.0(3) 7_666 . . 2_565 ?
O2 Ce1 O1W Na3 16.5(3) 2 . . 2_565 ?
O1 Ce1 O1W Na3 109.0(3) . . . 2_565 ?
O1 Ce1 O1W Na3 -172.4(3) 8_565 . . 2_565 ?
O3 Ce1 O1W Na3 -139.3(3) 3 . . 2_565 ?
O3 Ce1 O1W Na3 75.8(4) 6_656 . . 2_565 ?
O4 Ce1 O1W Na3 -31.7(3) 6_656 . . 2_565 ?
Na2 Ce1 O1W Na3 81.6(4) 1_545 . . 2_565 ?
Na2 Ce1 O1W Na3 -145.1(3) 8_575 . . 2_565 ?
Na3 Ce1 O1W Na3 96.9(2) 1_545 . . 2_565 ?
Na3 Ce1 O1W Na3 -160.4(5) 8_575 . . 2_565 ?
O2 Ce1 O1W Na1 -29.6(5) 7_666 . . 7_656 ?
O2 Ce1 O1W Na1 66.8(5) 2 . . 7_656 ?
O1 Ce1 O1W Na1 159.3(5) . . . 7_656 ?
O1 Ce1 O1W Na1 -122.1(5) 8_565 . . 7_656 ?
O3 Ce1 O1W Na1 -89.0(5) 3 . . 7_656 ?
O3 Ce1 O1W Na1 126.2(5) 6_656 . . 7_656 ?
O4 Ce1 O1W Na1 18.6(5) 6_656 . . 7_656 ?
Na2 Ce1 O1W Na1 132.0(4) 1_545 . . 7_656 ?
Na2 Ce1 O1W Na1 -94.7(6) 8_575 . . 7_656 ?
Na3 Ce1 O1W Na1 147.3(6) 1_545 . . 7_656 ?
Na3 Ce1 O1W Na1 -110.1(5) 8_575 . . 7_656 ?
O2 Ce1 O1W Na1 -66.8(5) 7_666 . . 2_565 ?
O2 Ce1 O1W Na1 29.6(5) 2 . . 2_565 ?
O1 Ce1 O1W Na1 122.1(5) . . . 2_565 ?
O1 Ce1 O1W Na1 -159.3(5) 8_565 . . 2_565 ?
O3 Ce1 O1W Na1 -126.2(5) 3 . . 2_565 ?
O3 Ce1 O1W Na1 89.0(5) 6_656 . . 2_565 ?
O4 Ce1 O1W Na1 -18.6(5) 6_656 . . 2_565 ?
Na2 Ce1 O1W Na1 94.7(6) 1_545 . . 2_565 ?
Na2 Ce1 O1W Na1 -132.0(4) 8_575 . . 2_565 ?
Na3 Ce1 O1W Na1 110.1(5) 1_545 . . 2_565 ?
Na3 Ce1 O1W Na1 -147.3(6) 8_575 . . 2_565 ?
O2 P1 O1 Na3 13.1(5) . . . 1_545 ?
O3 P1 O1 Na3 140.3(5) . . . 1_545 ?
C1 P1 O1 Na3 -104.2(5) . . . 1_545 ?
Na2 P1 O1 Na3 106.6(5) 6_546 . . 1_545 ?
O2 P1 O1 Ce1 166.9(3) . . . . ?
O3 P1 O1 Ce1 -65.9(4) . . . . ?
C1 P1 O1 Ce1 49.6(4) . . . . ?
Na3 P1 O1 Ce1 153.8(6) 1_545 . . . ?
Na2 P1 O1 Ce1 -99.7(4) 6_546 . . . ?
O2 P1 O1 Na2 -5.1(4) . . . 1_545 ?
O3 P1 O1 Na2 122.1(4) . . . 1_545 ?
C1 P1 O1 Na2 -122.4(4) . . . 1_545 ?
Na3 P1 O1 Na2 -18.2(5) 1_545 . . 1_545 ?
Na2 P1 O1 Na2 88.3(5) 6_546 . . 1_545 ?
O2 P1 O1 Na1 1.5(6) . . . 1_545 ?
O3 P1 O1 Na1 128.7(6) . . . 1_545 ?
C1 P1 O1 Na1 -115.8(6) . . . 1_545 ?
Na3 P1 O1 Na1 -11.6(9) 1_545 . . 1_545 ?
Na2 P1 O1 Na1 95.0(6) 6_546 . . 1_545 ?
O2 Ce1 O1 P1 32.7(5) 7_666 . . . ?
O2 Ce1 O1 P1 122.8(4) 2 . . . ?
O1 Ce1 O1 P1 -27.9(4) 8_565 . . . ?
O3 Ce1 O1 P1 -90.7(4) 3 . . . ?
O3 Ce1 O1 P1 -152.7(4) 6_656 . . . ?
O1W Ce1 O1 P1 48.2(3) . . . . ?
O4 Ce1 O1 P1 -175.1(3) 6_656 . . . ?
Na2 Ce1 O1 P1 -173.1(5) 1_545 . . . ?
Na2 Ce1 O1 P1 -51.9(4) 8_575 . . . ?
Na3 Ce1 O1 P1 -152.7(6) 1_545 . . . ?
Na3 Ce1 O1 P1 -55.8(5) 8_575 . . . ?
O2 Ce1 O1 Na3 -174.6(5) 7_666 . . 1_545 ?
O2 Ce1 O1 Na3 -84.6(4) 2 . . 1_545 ?
O1 Ce1 O1 Na3 124.7(4) 8_565 . . 1_545 ?
O3 Ce1 O1 Na3 61.9(4) 3 . . 1_545 ?
O3 Ce1 O1 Na3 0.0(4) 6_656 . . 1_545 ?
O1W Ce1 O1 Na3 -159.1(4) . . . 1_545 ?
O4 Ce1 O1 Na3 -22.5(5) 6_656 . . 1_545 ?
Na2 Ce1 O1 Na3 -20.5(5) 1_545 . . 1_545 ?
Na2 Ce1 O1 Na3 100.8(5) 8_575 . . 1_545 ?
Na3 Ce1 O1 Na3 96.9(7) 8_575 . . 1_545 ?
O2 Ce1 O1 Na2 -154.1(3) 7_666 . . 1_545 ?
O2 Ce1 O1 Na2 -64.1(3) 2 . . 1_545 ?
O1 Ce1 O1 Na2 145.2(3) 8_565 . . 1_545 ?
O3 Ce1 O1 Na2 82.4(3) 3 . . 1_545 ?
O3 Ce1 O1 Na2 20.5(3) 6_656 . . 1_545 ?
O1W Ce1 O1 Na2 -138.6(3) . . . 1_545 ?
O4 Ce1 O1 Na2 -2.0(3) 6_656 . . 1_545 ?
Na2 Ce1 O1 Na2 121.3(4) 8_575 . . 1_545 ?
Na3 Ce1 O1 Na2 20.5(5) 1_545 . . 1_545 ?
Na3 Ce1 O1 Na2 117.4(5) 8_575 . . 1_545 ?
O2 Ce1 O1 Na1 -162.0(6) 7_666 . . 1_545 ?
O2 Ce1 O1 Na1 -71.9(6) 2 . . 1_545 ?
O1 Ce1 O1 Na1 137.4(6) 8_565 . . 1_545 ?
O3 Ce1 O1 Na1 74.6(6) 3 . . 1_545 ?
O3 Ce1 O1 Na1 12.6(6) 6_656 . . 1_545 ?
O1W Ce1 O1 Na1 -146.5(6) . . . 1_545 ?
O4 Ce1 O1 Na1 -9.8(6) 6_656 . . 1_545 ?
Na2 Ce1 O1 Na1 -7.9(7) 1_545 . . 1_545 ?
Na2 Ce1 O1 Na1 113.4(6) 8_575 . . 1_545 ?
Na3 Ce1 O1 Na1 12.6(9) 1_545 . . 1_545 ?
Na3 Ce1 O1 Na1 109.5(5) 8_575 . . 1_545 ?
O1 P1 O2 Ce1 162.6(8) . . . 2_554 ?
O3 P1 O2 Ce1 35.0(9) . . . 2_554 ?
C1 P1 O2 Ce1 -79.8(8) . . . 2_554 ?
Na3 P1 O2 Ce1 173.6(9) 1_545 . . 2_554 ?
Na2 P1 O2 Ce1 55.8(8) 6_546 . . 2_554 ?
O1 P1 O2 Na3 -10.9(4) . . . 1_545 ?
O3 P1 O2 Na3 -138.6(4) . . . 1_545 ?
C1 P1 O2 Na3 106.7(4) . . . 1_545 ?
Na2 P1 O2 Na3 -117.7(4) 6_546 . . 1_545 ?
O2 P1 O3 Na2 41.7(5) . . . 6_546 ?
O1 P1 O3 Na2 -84.5(4) . . . 6_546 ?
C1 P1 O3 Na2 158.1(4) . . . 6_546 ?
Na3 P1 O3 Na2 -33.1(8) 1_545 . . 6_546 ?
O2 P1 O3 Ce1 -102.6(3) . . . 6_556 ?
O1 P1 O3 Ce1 131.2(2) . . . 6_556 ?
C1 P1 O3 Ce1 13.8(3) . . . 6_556 ?
Na3 P1 O3 Ce1 -177.4(8) 1_545 . . 6_556 ?
Na2 P1 O3 Ce1 -144.3(5) 6_546 . . 6_556 ?
O2 P1 O3 Na3 70.2(6) . . . 6_546 ?
O1 P1 O3 Na3 -56.0(6) . . . 6_546 ?
C1 P1 O3 Na3 -173.4(6) . . . 6_546 ?
Na3 P1 O3 Na3 -4.6(11) 1_545 . . 6_546 ?
Na2 P1 O3 Na3 28.5(6) 6_546 . . 6_546 ?
O2 P1 O3 Na1 56.4(8) . . . 6_546 ?
O1 P1 O3 Na1 -69.8(8) . . . 6_546 ?
C1 P1 O3 Na1 172.8(8) . . . 6_546 ?
Na3 P1 O3 Na1 -18.4(9) 1_545 . . 6_546 ?
Na2 P1 O3 Na1 14.7(8) 6_546 . . 6_546 ?
Na2 O4 C1 C2 30.4(3) 2_564 . . . ?
Na2 O4 C1 C2 -30.4(3) 7_655 . . . ?
Ce1 O4 C1 C2 180.0 6_556 . . . ?
Na2 O4 C1 P1 151.2(3) 2_564 . . 8_565 ?
Na2 O4 C1 P1 90.5(4) 7_655 . . 8_565 ?
Ce1 O4 C1 P1 -59.1(2) 6_556 . . 8_565 ?
Na2 O4 C1 P1 -90.5(4) 2_564 . . . ?
Na2 O4 C1 P1 -151.2(3) 7_655 . . . ?
Ce1 O4 C1 P1 59.1(2) 6_556 . . . ?
O2 P1 C1 O4 71.4(4) . . . . ?
O1 P1 C1 O4 -169.3(3) . . . . ?
O3 P1 C1 O4 -48.4(4) . . . . ?
Na3 P1 C1 O4 139.0(6) 1_545 . . . ?
Na2 P1 C1 O4 -32.3(5) 6_546 . . . ?
O2 P1 C1 C2 -48.4(5) . . . . ?
O1 P1 C1 C2 70.9(5) . . . . ?
O3 P1 C1 C2 -168.2(4) . . . . ?
Na3 P1 C1 C2 19.2(7) 1_545 . . . ?
Na2 P1 C1 C2 -152.1(4) 6_546 . . . ?
O2 P1 C1 P1 -175.5(3) . . . 8_565 ?
O1 P1 C1 P1 -56.2(4) . . . 8_565 ?
O3 P1 C1 P1 64.7(4) . . . 8_565 ?
Na3 P1 C1 P1 -107.9(6) 1_545 . . 8_565 ?
Na2 P1 C1 P1 80.8(4) 6_546 . . 8_565 ?
Na1 Na1 Na2 Na3 -170(6) 8_575 . . . ?
O2W Na1 Na2 Na3 21(3) . . . . ?
Na2 Na1 Na2 Na3 -170(6) 8_575 . . . ?
Na3 Na1 Na2 Na3 -166(8) 8_575 . . . ?
O3 Na1 Na2 Na3 52(6) 6_666 . . . ?
O1 Na1 Na2 Na3 -36(6) 1_565 . . . ?
O2W Na1 Na2 Na3 34(4) 5_675 . . . ?
O1W Na1 Na2 Na3 -56(11) 2_564 . . . ?
Na3 Na1 Na2 Na1 170(6) . . . 8_575 ?
O2W Na1 Na2 Na1 -170(4) . . . 8_575 ?
Na2 Na1 Na2 Na1 0.000(6) 8_575 . . 8_575 ?
Na3 Na1 Na2 Na1 3.4(19) 8_575 . . 8_575 ?
O3 Na1 Na2 Na1 -138.5(16) 6_666 . . 8_575 ?
O1 Na1 Na2 Na1 133.9(8) 1_565 . . 8_575 ?
O2W Na1 Na2 Na1 -156(3) 5_675 . . 8_575 ?
O1W Na1 Na2 Na1 114(13) 2_564 . . 8_575 ?
Na3 Na1 Na2 O3 -52(6) . . . 6_666 ?
Na1 Na1 Na2 O3 138.5(16) 8_575 . . 6_666 ?
O2W Na1 Na2 O3 -31(5) . . . 6_666 ?
Na2 Na1 Na2 O3 138.5(16) 8_575 . . 6_666 ?
Na3 Na1 Na2 O3 142(2) 8_575 . . 6_666 ?
O1 Na1 Na2 O3 -88(2) 1_565 . . 6_666 ?
O2W Na1 Na2 O3 -18(4) 5_675 . . 6_666 ?
O1W Na1 Na2 O3 -108(13) 2_564 . . 6_666 ?
Na3 Na1 Na2 Na2 170(6) . . . 8_575 ?
Na1 Na1 Na2 Na2 0.000(4) 8_575 . . 8_575 ?
O2W Na1 Na2 Na2 -170(4) . . . 8_575 ?
Na3 Na1 Na2 Na2 3.4(19) 8_575 . . 8_575 ?
O3 Na1 Na2 Na2 -138.5(16) 6_666 . . 8_575 ?
O1 Na1 Na2 Na2 133.9(8) 1_565 . . 8_575 ?
O2W Na1 Na2 Na2 -156(3) 5_675 . . 8_575 ?
O1W Na1 Na2 Na2 114(13) 2_564 . . 8_575 ?
Na3 Na1 Na2 O1 36(6) . . . 1_565 ?
Na1 Na1 Na2 O1 -133.9(8) 8_575 . . 1_565 ?
O2W Na1 Na2 O1 56(4) . . . 1_565 ?
Na2 Na1 Na2 O1 -133.9(8) 8_575 . . 1_565 ?
Na3 Na1 Na2 O1 -131(3) 8_575 . . 1_565 ?
O3 Na1 Na2 O1 88(2) 6_666 . . 1_565 ?
O2W Na1 Na2 O1 70(2) 5_675 . . 1_565 ?
O1W Na1 Na2 O1 -20(14) 2_564 . . 1_565 ?
Na3 Na1 Na2 O2W -21(3) . . . . ?
Na1 Na1 Na2 O2W 170(4) 8_575 . . . ?
Na2 Na1 Na2 O2W 170(4) 8_575 . . . ?
Na3 Na1 Na2 O2W 173(6) 8_575 . . . ?
O3 Na1 Na2 O2W 31(5) 6_666 . . . ?
O1 Na1 Na2 O2W -56(4) 1_565 . . . ?
O2W Na1 Na2 O2W 13.2(14) 5_675 . . . ?
O1W Na1 Na2 O2W -76(12) 2_564 . . . ?
Na3 Na1 Na2 O4 178(3) . . . 2_565 ?
Na1 Na1 Na2 O4 9(4) 8_575 . . 2_565 ?
O2W Na1 Na2 O4 -160.8(11) . . . 2_565 ?
Na2 Na1 Na2 O4 9(4) 8_575 . . 2_565 ?
Na3 Na1 Na2 O4 12(5) 8_575 . . 2_565 ?
O3 Na1 Na2 O4 -130(4) 6_666 . . 2_565 ?
O1 Na1 Na2 O4 143(3) 1_565 . . 2_565 ?
O2W Na1 Na2 O4 -147.7(13) 5_675 . . 2_565 ?
O1W Na1 Na2 O4 123(11) 2_564 . . 2_565 ?
Na3 Na1 Na2 Na3 166(8) . . . 8_575 ?
Na1 Na1 Na2 Na3 -3.4(19) 8_575 . . 8_575 ?
O2W Na1 Na2 Na3 -173(6) . . . 8_575 ?
Na2 Na1 Na2 Na3 -3.4(19) 8_575 . . 8_575 ?
O3 Na1 Na2 Na3 -142(2) 6_666 . . 8_575 ?
O1 Na1 Na2 Na3 131(3) 1_565 . . 8_575 ?
O2W Na1 Na2 Na3 -160(5) 5_675 . . 8_575 ?
O1W Na1 Na2 Na3 111(14) 2_564 . . 8_575 ?
Na3 Na1 Na2 P1 -78(5) . . . 6_666 ?
Na1 Na1 Na2 P1 112.4(17) 8_575 . . 6_666 ?
O2W Na1 Na2 P1 -57(4) . . . 6_666 ?
Na2 Na1 Na2 P1 112.4(17) 8_575 . . 6_666 ?
Na3 Na1 Na2 P1 116(3) 8_575 . . 6_666 ?
O3 Na1 Na2 P1 -26.1(11) 6_666 . . 6_666 ?
O1 Na1 Na2 P1 -114(2) 1_565 . . 6_666 ?
O2W Na1 Na2 P1 -44(3) 5_675 . . 6_666 ?
O1W Na1 Na2 P1 -134(12) 2_564 . . 6_666 ?
Na3 Na1 Na2 Ce1 5(8) . . . 1_565 ?
Na1 Na1 Na2 Ce1 -164(2) 8_575 . . 1_565 ?
O2W Na1 Na2 Ce1 26(6) . . . 1_565 ?
Na2 Na1 Na2 Ce1 -164(2) 8_575 . . 1_565 ?
Na3 Na1 Na2 Ce1 -160.9(12) 8_575 . . 1_565 ?
O3 Na1 Na2 Ce1 57(3) 6_666 . . 1_565 ?
O1 Na1 Na2 Ce1 -30(3) 1_565 . . 1_565 ?
O2W Na1 Na2 Ce1 39(5) 5_675 . . 1_565 ?
O1W Na1 Na2 Ce1 -50(15) 2_564 . . 1_565 ?
Na1 Na1 Na3 Na2 163(10) 8_575 . . . ?
O2W Na1 Na3 Na2 -147(4) . . . . ?
Na2 Na1 Na3 Na2 145(20) 8_575 . . . ?
Na3 Na1 Na3 Na2 163(10) 8_575 . . . ?
O3 Na1 Na3 Na2 -32(4) 6_666 . . . ?
O1 Na1 Na3 Na2 40(6) 1_565 . . . ?
O2W Na1 Na3 Na2 -121(5) 5_675 . . . ?
O1W Na1 Na3 Na2 168(3) 2_564 . . . ?
Na2 Na1 Na3 O2W 147(4) . . . . ?
Na1 Na1 Na3 O2W -50(11) 8_575 . . . ?
Na2 Na1 Na3 O2W -68(20) 8_575 . . . ?
Na3 Na1 Na3 O2W -50(11) 8_575 . . . ?
O3 Na1 Na3 O2W 115(6) 6_666 . . . ?
O1 Na1 Na3 O2W -173(9) 1_565 . . . ?
O2W Na1 Na3 O2W 25(3) 5_675 . . . ?
O1W Na1 Na3 O2W -45(5) 2_564 . . . ?
Na2 Na1 Na3 Na1 -163(10) . . . 8_575 ?
O2W Na1 Na3 Na1 50(11) . . . 8_575 ?
Na2 Na1 Na3 Na1 -18(11) 8_575 . . 8_575 ?
Na3 Na1 Na3 Na1 0.000(14) 8_575 . . 8_575 ?
O3 Na1 Na3 Na1 165(6) 6_666 . . 8_575 ?
O1 Na1 Na3 Na1 -123(6) 1_565 . . 8_575 ?
O2W Na1 Na3 Na1 76(9) 5_675 . . 8_575 ?
O1W Na1 Na3 Na1 5(7) 2_564 . . 8_575 ?
Na2 Na1 Na3 O2W 121(5) . . . 5_675 ?
Na1 Na1 Na3 O2W -76(9) 8_575 . . 5_675 ?
O2W Na1 Na3 O2W -25(3) . . . 5_675 ?
Na2 Na1 Na3 O2W -94(17) 8_575 . . 5_675 ?
Na3 Na1 Na3 O2W -76(9) 8_575 . . 5_675 ?
O3 Na1 Na3 O2W 90(6) 6_666 . . 5_675 ?
O1 Na1 Na3 O2W 161(8) 1_565 . . 5_675 ?
O1W Na1 Na3 O2W -70(5) 2_564 . . 5_675 ?
Na2 Na1 Na3 O1 -40(6) . . . 1_565 ?
Na1 Na1 Na3 O1 123(6) 8_575 . . 1_565 ?
O2W Na1 Na3 O1 173(9) . . . 1_565 ?
Na2 Na1 Na3 O1 105(17) 8_575 . . 1_565 ?
Na3 Na1 Na3 O1 123(6) 8_575 . . 1_565 ?
O3 Na1 Na3 O1 -71(3) 6_666 . . 1_565 ?
O2W Na1 Na3 O1 -161(8) 5_675 . . 1_565 ?
O1W Na1 Na3 O1 129(3) 2_564 . . 1_565 ?
Na2 Na1 Na3 O3 32(4) . . . 6_666 ?
Na1 Na1 Na3 O3 -165(6) 8_575 . . 6_666 ?
O2W Na1 Na3 O3 -115(6) . . . 6_666 ?
Na2 Na1 Na3 O3 176(16) 8_575 . . 6_666 ?
Na3 Na1 Na3 O3 -165(6) 8_575 . . 6_666 ?
O1 Na1 Na3 O3 71(3) 1_565 . . 6_666 ?
O2W Na1 Na3 O3 -90(6) 5_675 . . 6_666 ?
O1W Na1 Na3 O3 -160.0(14) 2_564 . . 6_666 ?
Na2 Na1 Na3 O1W -168(3) . . . 2_564 ?
Na1 Na1 Na3 O1W -5(7) 8_575 . . 2_564 ?
O2W Na1 Na3 O1W 45(5) . . . 2_564 ?
Na2 Na1 Na3 O1W -24(18) 8_575 . . 2_564 ?
Na3 Na1 Na3 O1W -5(7) 8_575 . . 2_564 ?
O3 Na1 Na3 O1W 160.0(14) 6_666 . . 2_564 ?
O1 Na1 Na3 O1W -129(3) 1_565 . . 2_564 ?
O2W Na1 Na3 O1W 70(5) 5_675 . . 2_564 ?
Na2 Na1 Na3 Na2 -145(20) . . . 8_575 ?
Na1 Na1 Na3 Na2 18(11) 8_575 . . 8_575 ?
O2W Na1 Na3 Na2 68(20) . . . 8_575 ?
Na3 Na1 Na3 Na2 18(11) 8_575 . . 8_575 ?
O3 Na1 Na3 Na2 -176(16) 6_666 . . 8_575 ?
O1 Na1 Na3 Na2 -105(17) 1_565 . . 8_575 ?
O2W Na1 Na3 Na2 94(17) 5_675 . . 8_575 ?
O1W Na1 Na3 Na2 24(18) 2_564 . . 8_575 ?
Na2 Na1 Na3 Na3 -163(10) . . . 8_575 ?
Na1 Na1 Na3 Na3 0.000(11) 8_575 . . 8_575 ?
O2W Na1 Na3 Na3 50(11) . . . 8_575 ?
Na2 Na1 Na3 Na3 -18(11) 8_575 . . 8_575 ?
O3 Na1 Na3 Na3 165(6) 6_666 . . 8_575 ?
O1 Na1 Na3 Na3 -123(6) 1_565 . . 8_575 ?
O2W Na1 Na3 Na3 76(9) 5_675 . . 8_575 ?
O1W Na1 Na3 Na3 5(7) 2_564 . . 8_575 ?
Na2 Na1 Na3 O2 -103(4) . . . 1_565 ?
Na1 Na1 Na3 O2 60(9) 8_575 . . 1_565 ?
O2W Na1 Na3 O2 110(8) . . . 1_565 ?
Na2 Na1 Na3 O2 42(19) 8_575 . . 1_565 ?
Na3 Na1 Na3 O2 60(8) 8_575 . . 1_565 ?
O3 Na1 Na3 O2 -135(3) 6_666 . . 1_565 ?
O1 Na1 Na3 O2 -63(3) 1_565 . . 1_565 ?
O2W Na1 Na3 O2 136(8) 5_675 . . 1_565 ?
O1W Na1 Na3 O2 65(3) 2_564 . . 1_565 ?
Na2 Na1 Na3 P1 -71(6) . . . 1_565 ?
Na1 Na1 Na3 P1 92(8) 8_575 . . 1_565 ?
O2W Na1 Na3 P1 142(9) . . . 1_565 ?
Na2 Na1 Na3 P1 74(19) 8_575 . . 1_565 ?
Na3 Na1 Na3 P1 92(8) 8_575 . . 1_565 ?
O3 Na1 Na3 P1 -103(4) 6_666 . . 1_565 ?
O1 Na1 Na3 P1 -31.1(19) 1_565 . . 1_565 ?
O2W Na1 Na3 P1 168(9) 5_675 . . 1_565 ?
O1W Na1 Na3 P1 97(4) 2_564 . . 1_565 ?
Na1 Na2 Na3 Na1 -8(5) 8_575 . . . ?
O3 Na2 Na3 Na1 141(5) 6_666 . . . ?
Na2 Na2 Na3 Na1 -10(6) 8_575 . . . ?
O1 Na2 Na3 Na1 -144(6) 1_565 . . . ?
O2W Na2 Na3 Na1 99(8) . . . . ?
O4 Na2 Na3 Na1 -5(9) 2_565 . . . ?
Na3 Na2 Na3 Na1 -10(6) 8_575 . . . ?
P1 Na2 Na3 Na1 120(5) 6_666 . . . ?
Ce1 Na2 Na3 Na1 -176(5) 1_565 . . . ?
Na1 Na2 Na3 O2W -99(8) . . . . ?
Na1 Na2 Na3 O2W -107(5) 8_575 . . . ?
O3 Na2 Na3 O2W 42(5) 6_666 . . . ?
Na2 Na2 Na3 O2W -109(5) 8_575 . . . ?
O1 Na2 Na3 O2W 116(5) 1_565 . . . ?
O4 Na2 Na3 O2W -104(7) 2_565 . . . ?
Na3 Na2 Na3 O2W -109(5) 8_575 . . . ?
P1 Na2 Na3 O2W 21(5) 6_666 . . . ?
Ce1 Na2 Na3 O2W 84(5) 1_565 . . . ?
Na1 Na2 Na3 Na1 8(5) . . . 8_575 ?
O3 Na2 Na3 Na1 148.5(12) 6_666 . . 8_575 ?
Na2 Na2 Na3 Na1 -2.0(12) 8_575 . . 8_575 ?
O1 Na2 Na3 Na1 -136.5(13) 1_565 . . 8_575 ?
O2W Na2 Na3 Na1 107(5) . . . 8_575 ?
O4 Na2 Na3 Na1 3(6) 2_565 . . 8_575 ?
Na3 Na2 Na3 Na1 -2.0(12) 8_575 . . 8_575 ?
P1 Na2 Na3 Na1 127.8(11) 6_666 . . 8_575 ?
Ce1 Na2 Na3 Na1 -168.6(11) 1_565 . . 8_575 ?
Na1 Na2 Na3 O2W -110(6) . . . 5_675 ?
Na1 Na2 Na3 O2W -117(3) 8_575 . . 5_675 ?
O3 Na2 Na3 O2W 31(2) 6_666 . . 5_675 ?
Na2 Na2 Na3 O2W -119(2) 8_575 . . 5_675 ?
O1 Na2 Na3 O2W 106(2) 1_565 . . 5_675 ?
O2W Na2 Na3 O2W -10(3) . . . 5_675 ?
O4 Na2 Na3 O2W -115(5) 2_565 . . 5_675 ?
Na3 Na2 Na3 O2W -119(2) 8_575 . . 5_675 ?
P1 Na2 Na3 O2W 10(3) 6_666 . . 5_675 ?
Ce1 Na2 Na3 O2W 74(2) 1_565 . . 5_675 ?
Na1 Na2 Na3 O1 144(6) . . . 1_565 ?
Na1 Na2 Na3 O1 136.5(13) 8_575 . . 1_565 ?
O3 Na2 Na3 O1 -75.0(6) 6_666 . . 1_565 ?
Na2 Na2 Na3 O1 134.5(3) 8_575 . . 1_565 ?
O2W Na2 Na3 O1 -116(5) . . . 1_565 ?
O4 Na2 Na3 O1 139(5) 2_565 . . 1_565 ?
Na3 Na2 Na3 O1 134.5(3) 8_575 . . 1_565 ?
P1 Na2 Na3 O1 -95.7(7) 6_666 . . 1_565 ?
Ce1 Na2 Na3 O1 -32.1(6) 1_565 . . 1_565 ?
Na1 Na2 Na3 O3 -141(5) . . . 6_666 ?
Na1 Na2 Na3 O3 -148.5(12) 8_575 . . 6_666 ?
Na2 Na2 Na3 O3 -150.5(7) 8_575 . . 6_666 ?
O1 Na2 Na3 O3 75.0(6) 1_565 . . 6_666 ?
O2W Na2 Na3 O3 -42(5) . . . 6_666 ?
O4 Na2 Na3 O3 -146(6) 2_565 . . 6_666 ?
Na3 Na2 Na3 O3 -150.5(7) 8_575 . . 6_666 ?
P1 Na2 Na3 O3 -20.7(3) 6_666 . . 6_666 ?
Ce1 Na2 Na3 O3 42.9(3) 1_565 . . 6_666 ?
Na1 Na2 Na3 O1W 17(4) . . . 2_564 ?
Na1 Na2 Na3 O1W 9.1(16) 8_575 . . 2_564 ?
O3 Na2 Na3 O1W 157.6(17) 6_666 . . 2_564 ?
Na2 Na2 Na3 O1W 7(2) 8_575 . . 2_564 ?
O1 Na2 Na3 O1W -127(2) 1_565 . . 2_564 ?
O2W Na2 Na3 O1W 116(6) . . . 2_564 ?
O4 Na2 Na3 O1W 12(7) 2_565 . . 2_564 ?
Na3 Na2 Na3 O1W 7(2) 8_575 . . 2_564 ?
P1 Na2 Na3 O1W 136.9(17) 6_666 . . 2_564 ?
Ce1 Na2 Na3 O1W -159.6(17) 1_565 . . 2_564 ?
Na1 Na2 Na3 Na2 10(6) . . . 8_575 ?
Na1 Na2 Na3 Na2 2.0(12) 8_575 . . 8_575 ?
O3 Na2 Na3 Na2 150.5(7) 6_666 . . 8_575 ?
O1 Na2 Na3 Na2 -134.5(3) 1_565 . . 8_575 ?
O2W Na2 Na3 Na2 109(5) . . . 8_575 ?
O4 Na2 Na3 Na2 5(5) 2_565 . . 8_575 ?
Na3 Na2 Na3 Na2 0.000(5) 8_575 . . 8_575 ?
P1 Na2 Na3 Na2 129.8(8) 6_666 . . 8_575 ?
Ce1 Na2 Na3 Na2 -166.6(6) 1_565 . . 8_575 ?
Na1 Na2 Na3 Na3 10(6) . . . 8_575 ?
Na1 Na2 Na3 Na3 2.0(12) 8_575 . . 8_575 ?
O3 Na2 Na3 Na3 150.5(7) 6_666 . . 8_575 ?
Na2 Na2 Na3 Na3 0.000(3) 8_575 . . 8_575 ?
O1 Na2 Na3 Na3 -134.5(3) 1_565 . . 8_575 ?
O2W Na2 Na3 Na3 109(5) . . . 8_575 ?
O4 Na2 Na3 Na3 5(5) 2_565 . . 8_575 ?
P1 Na2 Na3 Na3 129.8(8) 6_666 . . 8_575 ?
Ce1 Na2 Na3 Na3 -166.6(6) 1_565 . . 8_575 ?
Na1 Na2 Na3 O2 100(6) . . . 1_565 ?
Na1 Na2 Na3 O2 92.4(14) 8_575 . . 1_565 ?
O3 Na2 Na3 O2 -119.1(11) 6_666 . . 1_565 ?
Na2 Na2 Na3 O2 90.4(11) 8_575 . . 1_565 ?
O1 Na2 Na3 O2 -44.1(9) 1_565 . . 1_565 ?
O2W Na2 Na3 O2 -161(6) . . . 1_565 ?
O4 Na2 Na3 O2 95(5) 2_565 . . 1_565 ?
Na3 Na2 Na3 O2 90.4(11) 8_575 . . 1_565 ?
P1 Na2 Na3 O2 -139.8(9) 6_666 . . 1_565 ?
Ce1 Na2 Na3 O2 -76.2(12) 1_565 . . 1_565 ?
Na1 Na2 Na3 P1 126(6) . . . 1_565 ?
Na1 Na2 Na3 P1 118.5(14) 8_575 . . 1_565 ?
O3 Na2 Na3 P1 -93.0(8) 6_666 . . 1_565 ?
Na2 Na2 Na3 P1 116.5(6) 8_575 . . 1_565 ?
O1 Na2 Na3 P1 -18.0(4) 1_565 . . 1_565 ?
O2W Na2 Na3 P1 -134(5) . . . 1_565 ?
O4 Na2 Na3 P1 121(5) 2_565 . . 1_565 ?
Na3 Na2 Na3 P1 116.5(6) 8_575 . . 1_565 ?
P1 Na2 Na3 P1 -113.7(8) 6_666 . . 1_565 ?
Ce1 Na2 Na3 P1 -50.1(9) 1_565 . . 1_565 ?
Na1 Na3 O2W O2W -97(8) . . . 5_675 ?
Na2 Na3 O2W O2W -22(7) . . . 5_675 ?
Na1 Na3 O2W O2W -119(3) 8_575 . . 5_675 ?
O1 Na3 O2W O2W 89(3) 1_565 . . 5_675 ?
O3 Na3 O2W O2W 13(3) 6_666 . . 5_675 ?
O1W Na3 O2W O2W -154(3) 2_564 . . 5_675 ?
Na2 Na3 O2W O2W -114(3) 8_575 . . 5_675 ?
Na3 Na3 O2W O2W -125(3) 8_575 . . 5_675 ?
O2 Na3 O2W O2W 141(3) 1_565 . . 5_675 ?
P1 Na3 O2W O2W 114(3) 1_565 . . 5_675 ?
Na2 Na3 O2W Na1 75(7) . . . . ?
Na1 Na3 O2W Na1 -22(6) 8_575 . . . ?
O2W Na3 O2W Na1 97(8) 5_675 . . . ?
O1 Na3 O2W Na1 -174(8) 1_565 . . . ?
O3 Na3 O2W Na1 110(8) 6_666 . . . ?
O1W Na3 O2W Na1 -57(7) 2_564 . . . ?
Na2 Na3 O2W Na1 -17(6) 8_575 . . . ?
Na3 Na3 O2W Na1 -28(7) 8_575 . . . ?
O2 Na3 O2W Na1 -122(8) 1_565 . . . ?
P1 Na3 O2W Na1 -149(8) 1_565 . . . ?
Na1 Na3 O2W Na3 -97(8) . . . 5_675 ?
Na2 Na3 O2W Na3 -22(7) . . . 5_675 ?
Na1 Na3 O2W Na3 -119(3) 8_575 . . 5_675 ?
O2W Na3 O2W Na3 0.000(7) 5_675 . . 5_675 ?
O1 Na3 O2W Na3 89(3) 1_565 . . 5_675 ?
O3 Na3 O2W Na3 13(3) 6_666 . . 5_675 ?
O1W Na3 O2W Na3 -154(3) 2_564 . . 5_675 ?
Na2 Na3 O2W Na3 -114(3) 8_575 . . 5_675 ?
Na3 Na3 O2W Na3 -125(3) 8_575 . . 5_675 ?
O2 Na3 O2W Na3 141(3) 1_565 . . 5_675 ?
P1 Na3 O2W Na3 114(3) 1_565 . . 5_675 ?
Na1 Na3 O2W Na2 -75(7) . . . . ?
Na1 Na3 O2W Na2 -97(5) 8_575 . . . ?
O2W Na3 O2W Na2 22(7) 5_675 . . . ?
O1 Na3 O2W Na2 111(5) 1_565 . . . ?
O3 Na3 O2W Na2 35(4) 6_666 . . . ?
O1W Na3 O2W Na2 -132(5) 2_564 . . . ?
Na2 Na3 O2W Na2 -92(5) 8_575 . . . ?
Na3 Na3 O2W Na2 -103(5) 8_575 . . . ?
O2 Na3 O2W Na2 163(5) 1_565 . . . ?
P1 Na3 O2W Na2 136(5) 1_565 . . . ?
Na1 Na3 O2W Na1 -127(6) . . . 5_675 ?
Na2 Na3 O2W Na1 -52(8) . . . 5_675 ?
Na1 Na3 O2W Na1 -149(3) 8_575 . . 5_675 ?
O2W Na3 O2W Na1 -30(4) 5_675 . . 5_675 ?
O1 Na3 O2W Na1 59(5) 1_565 . . 5_675 ?
O3 Na3 O2W Na1 -17(5) 6_666 . . 5_675 ?
O1W Na3 O2W Na1 176(5) 2_564 . . 5_675 ?
Na2 Na3 O2W Na1 -144(4) 8_575 . . 5_675 ?
Na3 Na3 O2W Na1 -155(4) 8_575 . . 5_675 ?
O2 Na3 O2W Na1 111(5) 1_565 . . 5_675 ?
P1 Na3 O2W Na1 84(5) 1_565 . . 5_675 ?
Na3 Na1 O2W O2W 95(8) . . . 5_675 ?
Na2 Na1 O2W O2W 54(5) . . . 5_675 ?
Na1 Na1 O2W O2W -115(3) 8_575 . . 5_675 ?
Na2 Na1 O2W O2W -110(3) 8_575 . . 5_675 ?
Na3 Na1 O2W O2W -120(3) 8_575 . . 5_675 ?
O3 Na1 O2W O2W 35(3) 6_666 . . 5_675 ?
O1 Na1 O2W O2W 101(3) 1_565 . . 5_675 ?
O1W Na1 O2W O2W -143(3) 2_564 . . 5_675 ?
Na2 Na1 O2W Na3 -41(6) . . . . ?
Na1 Na1 O2W Na3 150(8) 8_575 . . . ?
Na2 Na1 O2W Na3 154(9) 8_575 . . . ?
Na3 Na1 O2W Na3 145(9) 8_575 . . . ?
O3 Na1 O2W Na3 -61(7) 6_666 . . . ?
O1 Na1 O2W Na3 5(7) 1_565 . . . ?
O2W Na1 O2W Na3 -95(8) 5_675 . . . ?
O1W Na1 O2W Na3 122(8) 2_564 . . . ?
Na3 Na1 O2W Na3 120(7) . . . 5_675 ?
Na2 Na1 O2W Na3 78(6) . . . 5_675 ?
Na1 Na1 O2W Na3 -91(4) 8_575 . . 5_675 ?
Na2 Na1 O2W Na3 -86(5) 8_575 . . 5_675 ?
Na3 Na1 O2W Na3 -95(5) 8_575 . . 5_675 ?
O3 Na1 O2W Na3 59(4) 6_666 . . 5_675 ?
O1 Na1 O2W Na3 125(4) 1_565 . . 5_675 ?
O2W Na1 O2W Na3 24(3) 5_675 . . 5_675 ?
O1W Na1 O2W Na3 -118(4) 2_564 . . 5_675 ?
Na3 Na1 O2W Na2 41(6) . . . . ?
Na1 Na1 O2W Na2 -169(4) 8_575 . . . ?
Na2 Na1 O2W Na2 -164(6) 8_575 . . . ?
Na3 Na1 O2W Na2 -174(5) 8_575 . . . ?
O3 Na1 O2W Na2 -19(3) 6_666 . . . ?
O1 Na1 O2W Na2 47(4) 1_565 . . . ?
O2W Na1 O2W Na2 -54(5) 5_675 . . . ?
O1W Na1 O2W Na2 164(4) 2_564 . . . ?
Na3 Na1 O2W Na1 95(8) . . . 5_675 ?
Na2 Na1 O2W Na1 54(5) . . . 5_675 ?
Na1 Na1 O2W Na1 -115(3) 8_575 . . 5_675 ?
Na2 Na1 O2W Na1 -110(3) 8_575 . . 5_675 ?
Na3 Na1 O2W Na1 -120(3) 8_575 . . 5_675 ?
O3 Na1 O2W Na1 35(3) 6_666 . . 5_675 ?
O1 Na1 O2W Na1 101(3) 1_565 . . 5_675 ?
O2W Na1 O2W Na1 0.000(6) 5_675 . . 5_675 ?
O1W Na1 O2W Na1 -143(3) 2_564 . . 5_675 ?
Na1 Na2 O2W O2W -135(5) . . . 5_675 ?
Na3 Na2 O2W O2W 161(6) . . . 5_675 ?
Na1 Na2 O2W O2W -127(3) 8_575 . . 5_675 ?
O3 Na2 O2W O2W 21(2) 6_666 . . 5_675 ?
Na2 Na2 O2W O2W -125(2) 8_575 . . 5_675 ?
O1 Na2 O2W O2W 100(2) 1_565 . . 5_675 ?
O4 Na2 O2W O2W -74(3) 2_565 . . 5_675 ?
Na3 Na2 O2W O2W -130(2) 8_575 . . 5_675 ?
P1 Na2 O2W O2W 0(2) 6_666 . . 5_675 ?
Ce1 Na2 O2W O2W 63(2) 1_565 . . 5_675 ?
Na1 Na2 O2W Na3 65(7) . . . . ?
Na1 Na2 O2W Na3 72(5) 8_575 . . . ?
O3 Na2 O2W Na3 -139(5) 6_666 . . . ?
Na2 Na2 O2W Na3 75(5) 8_575 . . . ?
O1 Na2 O2W Na3 -61(5) 1_565 . . . ?
O4 Na2 O2W Na3 125(5) 2_565 . . . ?
Na3 Na2 O2W Na3 70(5) 8_575 . . . ?
P1 Na2 O2W Na3 -160(5) 6_666 . . . ?
Ce1 Na2 O2W Na3 -98(5) 1_565 . . . ?
Na3 Na2 O2W Na1 -65(7) . . . . ?
Na1 Na2 O2W Na1 8(3) 8_575 . . . ?
O3 Na2 O2W Na1 156(4) 6_666 . . . ?
Na2 Na2 O2W Na1 10(4) 8_575 . . . ?
O1 Na2 O2W Na1 -125(4) 1_565 . . . ?
O4 Na2 O2W Na1 60(4) 2_565 . . . ?
Na3 Na2 O2W Na1 5(4) 8_575 . . . ?
P1 Na2 O2W Na1 135(4) 6_666 . . . ?
Ce1 Na2 O2W Na1 -163(4) 1_565 . . . ?
Na1 Na2 O2W Na3 -130(5) . . . 5_675 ?
Na3 Na2 O2W Na3 165(5) . . . 5_675 ?
Na1 Na2 O2W Na3 -123(2) 8_575 . . 5_675 ?
O3 Na2 O2W Na3 25.7(19) 6_666 . . 5_675 ?
Na2 Na2 O2W Na3 -120.3(18) 8_575 . . 5_675 ?
O1 Na2 O2W Na3 104.3(19) 1_565 . . 5_675 ?
O4 Na2 O2W Na3 -70(3) 2_565 . . 5_675 ?
Na3 Na2 O2W Na3 -125.3(18) 8_575 . . 5_675 ?
P1 Na2 O2W Na3 4.8(19) 6_666 . . 5_675 ?
Ce1 Na2 O2W Na3 67.0(19) 1_565 . . 5_675 ?
Na1 Na2 O2W Na1 -151(3) . . . 5_675 ?
Na3 Na2 O2W Na1 144(6) . . . 5_675 ?
Na1 Na2 O2W Na1 -143.5(18) 8_575 . . 5_675 ?
O3 Na2 O2W Na1 5(2) 6_666 . . 5_675 ?
Na2 Na2 O2W Na1 -141(2) 8_575 . . 5_675 ?
O1 Na2 O2W Na1 83(2) 1_565 . . 5_675 ?
O4 Na2 O2W Na1 -91(3) 2_565 . . 5_675 ?
Na3 Na2 O2W Na1 -146(2) 8_575 . . 5_675 ?
P1 Na2 O2W Na1 -16(2) 6_666 . . 5_675 ?
Ce1 Na2 O2W Na1 46(2) 1_565 . . 5_675 ?
